data_7010575
loop_
_publ_author_name
'Arca, Massimiliano'
'Blake, Alexander J.'
'Casab\`o, Jaume'
'Demartin, Francesco'
'Devillanova, Francesco A.'
'Garau, Alessandra'
'Isaia, Francesco'
'Lippolis, Vito'
'Kivekas, Raikko'
'Muns, Vicent'
'Schr\"oder, Martin'
'Verani, Gaetano'

_publ_section_title
;
 Conformationally locked pentadentate macrocycles containing the
 1,10-phenanthroline unit. Synthesis and crystal structure of
 5-oxa-2,8-dithia[9](2,9)-1,10-phenanthrolinophane (L) and its
 coordination properties to NiII, PdII, PtII, RhIII and
 RuII&#x200A;&#x2020;
;
_journal_issue 8
_journal_name_full 'Journal of the Chemical Society, Dalton Transactions'
_journal_page_first 1180
_journal_paper_doi 10.1039/b100493j
_journal_year 2001
_chemical_formula_moiety 'Pd C18 H18 N2 S2 O 2+, 2(B F4 -), 0.5(C2 H3 N)'
_chemical_formula_sum 'C19 H19.5 B2 F8 N2.5 O Pd S2'
_chemical_formula_weight 643.01
_chemical_name_systematic
; 
 ? 
;
_space_group_IT_number 12
_symmetry_cell_setting monoclinic
_symmetry_space_group_name_Hall '-C 2y'
_symmetry_space_group_name_H-M 'C 1 2/m 1'
_atom_sites_solution_hydrogens geom
_atom_sites_solution_primary direct
_atom_sites_solution_secondary difmap
_audit_creation_method SHELXL-97
_cell_angle_alpha 90.00
_cell_angle_beta 95.85(3)
_cell_angle_gamma 90.00
_cell_formula_units_Z 4
_cell_length_a 13.177(4)
_cell_length_b 11.520(4)
_cell_length_c 15.006(3)
_cell_measurement_reflns_used 43
_cell_measurement_temperature 210(2)
_cell_measurement_theta_max 18
_cell_measurement_theta_min 12.5
_cell_volume 2266.0(11)
_computing_cell_refinement STADI-4
_computing_data_collection 'Stoe STADI-4 (Stoe, 1997a)'
_computing_data_reduction 'Stoe X-RED (Stoe, 1997b)'
_computing_molecular_graphics 'SHELXTL version 5.03 (Siemens, 1994)'
_computing_publication_material 'SHELXTL-97; PLATON (Spek, 2001)'
_computing_structure_refinement 'SHELXL-97 (Sheldrick, 1997)'
_computing_structure_solution 'SHELXS-97 (Sheldrick, 1990)'
_diffrn_ambient_temperature 210(2)
_diffrn_measured_fraction_theta_full 0.992
_diffrn_measured_fraction_theta_max 0.992
_diffrn_measurement_device_type 'Stoe Stadi-4'
_diffrn_measurement_method omega/theta
_diffrn_radiation_monochromator graphite
_diffrn_radiation_source 'fine-focus sealed tube'
_diffrn_radiation_type MoK\a
_diffrn_radiation_wavelength 0.71073
_diffrn_reflns_av_R_equivalents 0.1281
_diffrn_reflns_av_sigmaI/netI 0.0234
_diffrn_reflns_limit_h_max 15
_diffrn_reflns_limit_h_min -15
_diffrn_reflns_limit_k_max 13
_diffrn_reflns_limit_k_min 0
_diffrn_reflns_limit_l_max 17
_diffrn_reflns_limit_l_min -14
_diffrn_reflns_number 2128
_diffrn_reflns_theta_full 24.98
_diffrn_reflns_theta_max 24.98
_diffrn_reflns_theta_min 2.64
_diffrn_standards_decay_% 0
_diffrn_standards_interval_time 60
_diffrn_standards_number 3
_exptl_absorpt_coefficient_mu 1.088
_exptl_absorpt_correction_T_max 0.930
_exptl_absorpt_correction_T_min 0.754
_exptl_absorpt_correction_type numerical
_exptl_absorpt_process_details 'X-RED (Stoe & Cie, 1997b)'
_exptl_crystal_colour yellow
_exptl_crystal_density_diffrn 1.885
_exptl_crystal_density_method 'not measured'
_exptl_crystal_description plate
_exptl_crystal_F_000 1276
_exptl_crystal_size_max 0.41
_exptl_crystal_size_mid 0.28
_exptl_crystal_size_min 0.07
_refine_diff_density_max 1.846
_refine_diff_density_min -1.520
_refine_diff_density_rms 0.188
_refine_ls_extinction_method none
_refine_ls_goodness_of_fit_ref 1.070
_refine_ls_hydrogen_treatment mixed
_refine_ls_matrix_type full
_refine_ls_number_parameters 177
_refine_ls_number_reflns 2093
_refine_ls_number_restraints 2
_refine_ls_restrained_S_all 1.070
_refine_ls_R_factor_all 0.0821
_refine_ls_R_factor_gt 0.0710
_refine_ls_shift/su_max 0.000
_refine_ls_shift/su_mean 0.000
_refine_ls_structure_factor_coef Fsqd
_refine_ls_weighting_details 'calc w=1/[\s^2^(Fo^2^)+(0.0862P)^2^+57.5390P] where P=(Fo^2^+2Fc^2^)/3'
_refine_ls_weighting_scheme calc
_refine_ls_wR_factor_gt 0.1754
_refine_ls_wR_factor_ref 0.1893
_reflns_number_gt 1818
_reflns_number_total 2093
_reflns_threshold_expression >2sigma(I)
_cod_data_source_file b100493j.txt
_cod_data_source_block Pd(L)(BF4)2.0.5CH3CN
_cod_depositor_comments
;
The following automatic conversions were performed:
'_atom_site_symetry_multiplicity' tag replaced with
'_atom_site_symmetry_multiplicity'.

Automatic conversion script
Id: cif_correct_tags 1440 2010-10-19 06:21:57Z saulius 
;
_cod_original_sg_symbol_H-M C2/m
_cod_original_formula_sum 'C19 H19.50 B2 F8 N2.50 O Pd S2'
_cod_database_code 7010575

loop_
_symmetry_equiv_pos_as_xyz
'x, y, z'
'-x, y, -z'
'x+1/2, y+1/2, z'
'-x+1/2, y+1/2, -z'
'-x, -y, -z'
'x, -y, z'
'-x+1/2, -y+1/2, -z'
'x+1/2, -y+1/2, z'

loop_
_atom_site_label
_atom_site_type_symbol
_atom_site_fract_x
_atom_site_fract_y
_atom_site_fract_z
_atom_site_U_iso_or_equiv
_atom_site_adp_type
_atom_site_occupancy
_atom_site_symmetry_multiplicity
_atom_site_calc_flag
_atom_site_refinement_flags
_atom_site_disorder_assembly
_atom_site_disorder_group
Pd1 Pd 0.45895(6) 0.5000 0.26267(5) 0.0271(3) Uani 1 2 d S . .
N1 N 0.4333(4) 0.6139(5) 0.1646(4) 0.0276(13) Uani 1 1 d . . .
C2 C 0.4384(5) 0.7268(7) 0.1722(5) 0.0324(16) Uani 1 1 d . . .
C3 C 0.4077(6) 0.7962(7) 0.0959(6) 0.0400(19) Uani 1 1 d . . .
H3 H 0.4101 0.8775 0.1012 0.048 Uiso 1 1 calc R . .
C4 C 0.3751(5) 0.7482(8) 0.0160(6) 0.040(2) Uani 1 1 d . . .
H4 H 0.3555 0.7955 -0.0338 0.048 Uiso 1 1 calc R . .
C5 C 0.3706(5) 0.6240(7) 0.0081(5) 0.0321(17) Uani 1 1 d . . .
C6 C 0.4008(5) 0.5625(7) 0.0849(5) 0.0286(15) Uani 1 1 d . . .
C10 C 0.3391(6) 0.5595(9) -0.0719(5) 0.041(2) Uani 1 1 d . . .
H10 H 0.3181 0.5996 -0.1252 0.050 Uiso 1 1 calc R . .
C1 C 0.4801(7) 0.7727(7) 0.2620(5) 0.0341(17) Uani 1 1 d . . .
H1B H 0.4408 0.8412 0.2764 0.041 Uiso 1 1 calc R . .
H1A H 0.5510 0.7971 0.2593 0.041 Uiso 1 1 calc R . .
S1 S 0.47543(15) 0.66437(18) 0.35139(13) 0.0352(5) Uani 1 1 d . . .
C18 C 0.3464(7) 0.6902(8) 0.3792(7) 0.048(2) Uani 1 1 d . . .
H18B H 0.3431 0.7667 0.4074 0.058 Uiso 1 1 calc R . .
H18A H 0.2996 0.6907 0.3241 0.058 Uiso 1 1 calc R . .
C17 C 0.3144(10) 0.6034(13) 0.4387(9) 0.100(5) Uani 1 1 d D . .
H17B H 0.3645 0.5976 0.4915 0.120 Uiso 1 1 calc R A 1
H17A H 0.2488 0.6259 0.4590 0.120 Uiso 1 1 calc R A 1
O1 O 0.3049(13) 0.5000 0.3977(10) 0.054(6) Uiso 0.59(3) 2 d SPD . 1
O1' O 0.3565(13) 0.5000 0.4565(12) 0.030(6) Uiso 0.41(3) 2 d SPD . 2
B1 B 0.6505(10) 1.0000 0.1595(10) 0.035(3) Uani 1 2 d S . 2
F1 F 0.6339(10) 1.0000 0.0647(6) 0.087(3) Uani 1 2 d S . 2
F2 F 0.7041(4) 0.9001(5) 0.1835(4) 0.0587(15) Uani 1 1 d . . 2
F3 F 0.5592(7) 1.0000 0.1920(8) 0.080(3) Uani 1 2 d S . 2
B2 B 0.7528(10) 0.5000 0.3111(9) 0.036(3) Uani 1 2 d S . 2
F5 F 0.8026(6) 0.5000 0.3959(5) 0.060(2) Uani 1 2 d S . 2
F6 F 0.8237(6) 0.5000 0.2499(5) 0.060(2) Uani 1 2 d S . 2
F7 F 0.6920(4) 0.5978(5) 0.2998(4) 0.0602(15) Uani 1 1 d . . 2
C1S C 0.5000 1.0000 0.5000 0.045(4) Uiso 1 4 d S . 2
N1S N 0.5281(18) 1.091(2) 0.4613(15) 0.022(5) Uiso 0.13 1 d P . 2
C2S C 0.5281(18) 1.091(2) 0.4613(15) 0.022(5) Uiso 0.13 1 d P . 2
N2S N 0.542(3) 1.0000 0.435(2) 0.073(8) Uiso 0.25 2 d SP . 2
C3S C 0.542(3) 1.0000 0.435(2) 0.073(8) Uiso 0.25 2 d SP . 2

loop_
_atom_site_aniso_label
_atom_site_aniso_U_11
_atom_site_aniso_U_22
_atom_site_aniso_U_33
_atom_site_aniso_U_23
_atom_site_aniso_U_13
_atom_site_aniso_U_12
Pd1 0.0260(5) 0.0225(5) 0.0318(5) 0.000 -0.0017(3) 0.000
N1 0.017(3) 0.034(4) 0.031(3) 0.010(3) 0.001(2) 0.004(2)
C2 0.023(4) 0.032(4) 0.043(4) 0.000(3) 0.006(3) -0.002(3)
C3 0.031(4) 0.029(4) 0.060(5) 0.011(4) 0.006(4) 0.001(3)
C4 0.021(4) 0.049(5) 0.051(5) 0.021(4) 0.008(3) 0.005(3)
C5 0.023(3) 0.050(5) 0.023(3) 0.011(3) 0.005(3) 0.004(3)
C6 0.021(3) 0.034(4) 0.031(4) -0.001(3) 0.004(3) -0.003(3)
C10 0.027(4) 0.071(6) 0.027(4) 0.004(4) 0.003(3) 0.004(4)
C1 0.053(5) 0.020(4) 0.030(4) 0.000(3) 0.009(3) -0.004(3)
S1 0.0396(11) 0.0309(10) 0.0338(10) -0.0050(8) -0.0030(8) -0.0028(8)
C18 0.053(5) 0.037(5) 0.057(5) -0.009(4) 0.015(4) 0.003(4)
C17 0.090(10) 0.081(10) 0.141(13) 0.035(10) 0.071(10) 0.022(8)
B1 0.037(7) 0.015(5) 0.055(8) 0.000 0.008(6) 0.000
F1 0.158(10) 0.047(5) 0.048(5) 0.000 -0.025(6) 0.000
F2 0.050(3) 0.058(3) 0.068(4) 0.013(3) 0.003(3) 0.023(3)
F3 0.061(5) 0.040(5) 0.147(9) 0.000 0.051(6) 0.000
B2 0.028(6) 0.044(8) 0.034(6) 0.000 -0.003(5) 0.000
F5 0.064(5) 0.077(6) 0.036(4) 0.000 -0.012(4) 0.000
F6 0.045(4) 0.084(6) 0.051(4) 0.000 0.012(4) 0.000
F7 0.053(3) 0.044(3) 0.080(4) -0.004(3) -0.006(3) 0.012(3)

loop_
_atom_type_symbol
_atom_type_description
_atom_type_scat_dispersion_real
_atom_type_scat_dispersion_imag
_atom_type_scat_source
C C 0.0033 0.0016 'International Tables Vol C Tables 4.2.6.8 and 6.1.1.4'
H H 0.0000 0.0000 'International Tables Vol C Tables 4.2.6.8 and 6.1.1.4'
B B 0.0013 0.0007 'International Tables Vol C Tables 4.2.6.8 and 6.1.1.4'
N N 0.0061 0.0033 'International Tables Vol C Tables 4.2.6.8 and 6.1.1.4'
O O 0.0106 0.0060 'International Tables Vol C Tables 4.2.6.8 and 6.1.1.4'
F F 0.0171 0.0103 'International Tables Vol C Tables 4.2.6.8 and 6.1.1.4'
S S 0.1246 0.1234 'International Tables Vol C Tables 4.2.6.8 and 6.1.1.4'
Pd Pd -0.9988 1.0072 'International Tables Vol C Tables 4.2.6.8 and 6.1.1.4'

loop_
_geom_angle_atom_site_label_1
_geom_angle_atom_site_label_2
_geom_angle_atom_site_label_3
_geom_angle
_geom_angle_site_symmetry_1
_geom_angle_site_symmetry_3
_geom_angle_publ_flag
N1 Pd1 N1 83.2(4) 6_565 . ?
N1 Pd1 S1 166.4(2) 6_565 . ?
N1 Pd1 S1 83.3(2) . . ?
S1 Pd1 S1 109.96(11) . 6_565 ?
N1 Pd1 O1 115.2(3) 6_565 . ?
N1 Pd1 O1 115.2(3) . . ?
S1 Pd1 O1 69.07(16) . . ?
S1 Pd1 O1 69.07(16) 6_565 . ?
C2 N1 C6 121.2(6) . . ?
C2 N1 Pd1 126.3(6) . . ?
C6 N1 Pd1 112.3(5) . . ?
N1 C2 C3 118.8(7) . . ?
N1 C2 C1 116.2(7) . . ?
C3 C2 C1 125.0(7) . . ?
C4 C3 C2 121.6(8) . . ?
C3 C4 C5 119.2(7) . . ?
C6 C5 C10 117.9(8) . . ?
C6 C5 C4 115.9(7) . . ?
C10 C5 C4 126.2(7) . . ?
N1 C6 C5 123.3(7) . . ?
N1 C6 C6 115.7(4) . 6_565 ?
C5 C6 C6 121.0(5) . 6_565 ?
C10 C10 C5 121.1(5) 6_565 . ?
C2 C1 S1 112.3(5) . . ?
C18 S1 C1 99.1(4) . . ?
C18 S1 Pd1 103.4(3) . . ?
C1 S1 Pd1 98.3(2) . . ?
C17 C18 S1 111.8(8) . . ?
O1' C17 O1 46.7(10) . . ?
O1' C17 C18 127.4(12) . . ?
O1 C17 C18 110.7(10) . . ?
C17 O1 C17 125.3(13) . 6_565 ?
C17 O1 Pd1 105.8(9) . . ?
C17 O1 Pd1 105.8(9) 6_565 . ?
C17 O1' C17 127.3(14) 6_565 . ?
F3 B1 F2 111.0(7) . 6_575 ?
F3 B1 F2 111.0(7) . . ?
F2 B1 F2 113.2(11) 6_575 . ?
F3 B1 F1 108.1(12) . . ?
F2 B1 F1 106.6(8) 6_575 . ?
F2 B1 F1 106.6(8) . . ?
F5 B2 F7 109.3(7) . 6_565 ?
F5 B2 F7 109.3(7) . . ?
F7 B2 F7 109.1(10) 6_565 . ?
F5 B2 F6 109.0(10) . . ?
F7 B2 F6 110.1(7) 6_565 . ?
F7 B2 F6 110.1(7) . . ?
C3S C1S N2S 180.000 5_676 . ?

loop_
_geom_bond_atom_site_label_1
_geom_bond_atom_site_label_2
_geom_bond_distance
_geom_bond_site_symmetry_2
_geom_bond_publ_flag
Pd1 N1 1.975(6) 6_565 ?
Pd1 N1 1.975(6) . ?
Pd1 S1 2.312(2) . ?
Pd1 S1 2.312(2) 6_565 ?
Pd1 O1 3.011(16) . ?
N1 C2 1.308(10) . ?
N1 C6 1.363(9) . ?
C2 C3 1.421(11) . ?
C2 C1 1.498(11) . ?
C3 C4 1.350(13) . ?
C4 C5 1.436(13) . ?
C5 C6 1.377(10) . ?
C5 C10 1.437(11) . ?
C6 C6 1.441(15) 6_565 ?
C10 C10 1.37(2) 6_565 ?
C1 S1 1.838(7) . ?
S1 C18 1.816(9) . ?
C18 C17 1.433(15) . ?
C17 O1' 1.330(15) . ?
C17 O1 1.341(15) . ?
O1 C17 1.341(15) 6_565 ?
O1' C17 1.330(15) 6_565 ?
B1 F3 1.344(15) . ?
B1 F2 1.378(9) 6_575 ?
B1 F2 1.378(9) . ?
B1 F1 1.417(17) . ?
B2 F5 1.371(14) . ?
B2 F7 1.382(9) 6_565 ?
B2 F7 1.382(9) . ?
B2 F6 1.376(15) . ?
C1S N2S 1.17(3) . ?
C1S N1S 1.27(2) . ?
N1S N2S 1.14(3) . ?
N1S C2S 1.44(5) 2_656 ?

loop_
_geom_torsion_atom_site_label_1
_geom_torsion_atom_site_label_2
_geom_torsion_atom_site_label_3
_geom_torsion_atom_site_label_4
_geom_torsion
_geom_torsion_site_symmetry_1
_geom_torsion_site_symmetry_2
_geom_torsion_site_symmetry_3
_geom_torsion_site_symmetry_4
_geom_torsion_publ_flag
C6 N1 C2 C3 1.0(11) . . . . ?
C6 N1 C2 C1 -177.1(6) . . . . ?
N1 C2 C3 C4 -1.0(12) . . . . ?
C1 C2 C3 C4 176.9(7) . . . . ?
C2 C3 C4 C5 0.5(12) . . . . ?
C3 C4 C5 C6 0.0(11) . . . . ?
C3 C4 C5 C10 -179.1(7) . . . . ?
C2 N1 C6 C5 -0.6(10) . . . . ?
C2 N1 C6 C6 178.7(5) . . . 6_565 ?
C10 C5 C6 N1 179.3(6) . . . . ?
C4 C5 C6 N1 0.1(10) . . . . ?
C10 C5 C6 C6 0.0(8) . . . 6_565 ?
C4 C5 C6 C6 -179.2(4) . . . 6_565 ?
C6 C5 C10 C10 0.0(8) . . . 6_565 ?
C4 C5 C10 C10 179.1(5) . . . 6_565 ?
N1 C2 C1 S1 -19.1(9) . . . . ?
C3 C2 C1 S1 162.9(6) . . . . ?
C2 C1 S1 C18 -86.1(6) . . . . ?
C1 S1 C18 C17 170.4(9) . . . . ?
S1 C18 C17 O1' -16.6(17) . . . . ?
S1 C18 C17 O1 -67.2(12) . . . . ?
O1' C17 O1 C17 31.0(17) . . . 6_565 ?
C18 C17 O1 C17 153.4(13) . . . 6_565 ?
O1 C17 O1' C17 -32.2(18) . . . 6_565 ?
C18 C17 O1' C17 -115.9(18) . . . 6_565 ?
